data_1530416
loop_
_publ_author_name
'Meyer, G.M.'
'Vettier, C.'
'Nelmes, R.J.'

_publ_section_title
;
 A single-crystal neutron-diffraction study of the crystal structure of
 tetragonal K H2 P O4 at high pressure (14 kbar)
;
_journal_name_full 'Journal of Physics C'
_journal_page_first 4035
_journal_page_last 4051
_journal_volume 13
_journal_year 1980
_chemical_formula_sum 'H2 K O4 P'
_chemical_name_systematic 'K (H2 P O4)'
_space_group_IT_number 122
_symmetry_space_group_name_Hall 'I -4 2bw'
_symmetry_space_group_name_H-M 'I -4 2 d'
_cell_angle_alpha 90
_cell_angle_beta 90
_cell_angle_gamma 90
_cell_formula_units_Z 4
_cell_length_a 7.34
_cell_length_b 7.34
_cell_length_c 6.975
_cell_volume 375.782
_citation_journal_id_ASTM JPSOAW
_cod_data_source_file Meyer_JPSOAW_1980_758.cif
_cod_data_source_block H2K1O4P1
_cod_original_cell_volume 375.7823
_cod_original_formula_sum 'H2 K1 O4 P1'
_cod_database_code 1530416

loop_
_symmetry_equiv_pos_as_xyz
x,y,z
y,-x,-z
-x,-y,z
-y,x,-z
x,-y+1/2,-z+1/4
-y+1/2,-x,z+3/4
-x,y+1/2,-z+1/4
y+1/2,x,z+3/4
x+1/2,y+1/2,z+1/2
y+1/2,-x+1/2,-z+1/2
-x+1/2,-y+1/2,z+1/2
-y+1/2,x+1/2,-z+1/2
x+1/2,-y+1,-z+3/4
-y+1,-x+1/2,z+5/4
-x+1/2,y+1,-z+3/4
y+1,x+1/2,z+5/4

loop_
_atom_site_label
_atom_site_type_symbol
_atom_site_fract_x
_atom_site_fract_y
_atom_site_fract_z
_atom_site_occupancy
_atom_site_U_iso_or_equiv
O1 O-2 0.1517 0.0817 0.125 1 0.0
K1 K+1 0 0 0.5 1 0.0
P1 P+5 0 0 0 1 0.0
H1 H+1 0.1524 0.2256 0.125 0.5 0.0
